data_2221400
loop_
_publ_author_name
'Omondi, Bernard'
'Budhai, Asheena'
'Darkwa, James'

_publ_section_title
;{\m-1,3-Bis[(3,5-dimethylpyrazol-1-yl)methyl]benzene-\k^2^<i>N</i>^2^:<i>N</i>^2'^}di-\m-chlorido-bis[chloridopalladium(II)]
 toluene solvate
;
_journal_coeditor_code HY2189
_journal_issue 4
_journal_name_full 'Acta Crystallographica Section E'
_journal_page_first m446
_journal_paper_doi 10.1107/S1600536809010629
_journal_volume 65
_journal_year 2009
_chemical_formula_iupac '[Pd2 Cl4 (C18 H22 N4)], C7 H8'
_chemical_formula_moiety 'C18 H22 Cl4 N4 Pd2, C7 H8'
_chemical_formula_sum 'C25 H30 Cl4 N4 Pd2'
_chemical_formula_weight 741.13
_chemical_name_systematic
;
{\m-1,3-Bis[(3,5-dimethylpyrazol-1-yl)methyl]benzene-\k^2^N^2^:N^2'^}di-\m-
chlorido-bis[chloridopalladium(II)] toluene solvate
;
_space_group_IT_number 14
_symmetry_cell_setting monoclinic
_symmetry_space_group_name_Hall '-P 2yn'
_symmetry_space_group_name_H-M 'P 1 21/n 1'
_cell_angle_alpha 90.00
_cell_angle_beta 112.395(4)
_cell_angle_gamma 90.00
_cell_formula_units_Z 4
_cell_length_a 10.4572(10)
_cell_length_b 25.376(2)
_cell_length_c 12.0782(12)
_cell_measurement_reflns_used 22587
_cell_measurement_temperature 298(2)
_cell_measurement_theta_max 28.00
_cell_measurement_theta_min 1.99
_cell_volume 2963.4(5)
_computing_cell_refinement 'SAINT (Bruker, 2007)'
_computing_data_collection 'SMART (Bruker, 2007)'
_computing_data_reduction 'SAINT (Bruker, 2007)'
_computing_molecular_graphics 'ORTEP-3 (Farrugia, 1997) and DIAMOND (Brandenburg, 1999)'
_computing_publication_material 'WinGX (Farrugia, 1999)'
_computing_structure_refinement 'SHELXL97 (Sheldrick, 2008)'
_computing_structure_solution 'SHELXS97 (Sheldrick, 2008)'
_diffrn_ambient_temperature 298(2)
_diffrn_measured_fraction_theta_full 1.000
_diffrn_measured_fraction_theta_max 1.000
_diffrn_measurement_device_type 'Bruker SMART APEX CCD'
_diffrn_measurement_method '\f and \w'
_diffrn_radiation_monochromator graphite
_diffrn_radiation_source 'fine-focus sealed tube'
_diffrn_radiation_type MoK\a
_diffrn_radiation_wavelength 0.71073
_diffrn_reflns_av_R_equivalents 0.0447
_diffrn_reflns_av_sigmaI/netI 0.0528
_diffrn_reflns_limit_h_max 13
_diffrn_reflns_limit_h_min -13
_diffrn_reflns_limit_k_max 33
_diffrn_reflns_limit_k_min -24
_diffrn_reflns_limit_l_max 15
_diffrn_reflns_limit_l_min -10
_diffrn_reflns_number 22587
_diffrn_reflns_theta_full 28.00
_diffrn_reflns_theta_max 28.00
_diffrn_reflns_theta_min 1.99
_diffrn_standards_number 0
_exptl_absorpt_coefficient_mu 1.595
_exptl_absorpt_correction_T_max 0.9104
_exptl_absorpt_correction_T_min 0.5027
_exptl_absorpt_correction_type multi-scan
_exptl_absorpt_process_details '(SADABS; Bruker, 2001)'
_exptl_crystal_colour Brown
_exptl_crystal_density_diffrn 1.661
_exptl_crystal_density_method 'not measured'
_exptl_crystal_description Needle
_exptl_crystal_F_000 1472
_exptl_crystal_size_max 0.50
_exptl_crystal_size_mid 0.12
_exptl_crystal_size_min 0.06
_refine_diff_density_max 0.525
_refine_diff_density_min -0.575
_refine_ls_extinction_method none
_refine_ls_goodness_of_fit_ref 1.020
_refine_ls_hydrogen_treatment constr
_refine_ls_matrix_type full
_refine_ls_number_parameters 321
_refine_ls_number_reflns 7158
_refine_ls_number_restraints 10
_refine_ls_restrained_S_all 1.022
_refine_ls_R_factor_all 0.0791
_refine_ls_R_factor_gt 0.0420
_refine_ls_shift/su_max 0.012
_refine_ls_shift/su_mean 0.001
_refine_ls_structure_factor_coef Fsqd
_refine_ls_weighting_details 'calc w=1/[\s^2^(Fo^2^)+(0.0445P)^2^+1.0406P] where P=(Fo^2^+2Fc^2^)/3'
_refine_ls_weighting_scheme calc
_refine_ls_wR_factor_all 0.0870
_refine_ls_wR_factor_ref 0.0979
_reflns_number_gt 4777
_reflns_number_total 7158
_reflns_threshold_expression >2\s(I)
_cod_data_source_file hy2189.cif
_cod_data_source_block I
_cod_depositor_comments
;
The following automatic conversions were performed:
'_symmetry_cell_setting' value 'Monoclinic' changed to 'monoclinic'
according to '/home/saulius/struct/CIF-dictionaries/cif_core.dic'
dictionary named 'cif_core.dic' version 2.4.1 from 2010-06-29.

Automatic conversion script
Id: cif_fix_enum 1527 2010-12-29 10:47:43Z saulius 

The following automatic conversions were performed:

'_symmetry_cell_setting' value 'Monoclinic' changed to 'monoclinic'
according to /home/saulius/struct/CIF-dictionaries/cif_core.dic
dictionary named 'cif_core.dic' version 2.4.1 from 2010-06-29.

Automatic conversion script
Id: cif_fix_values 1715 2011-07-08 13:25:40Z adriana 
;
_cod_original_sg_symbol_H-M 'P 21/n'
_cod_database_code 2221400
_cod_database_fobs_code 2221400

loop_
_symmetry_equiv_pos_as_xyz
'x, y, z'
'-x+1/2, y+1/2, -z+1/2'
'-x, -y, -z'
'x-1/2, -y-1/2, z-1/2'

loop_
_atom_site_type_symbol
_atom_site_label
_atom_site_fract_x
_atom_site_fract_y
_atom_site_fract_z
_atom_site_U_iso_or_equiv
_atom_site_adp_type
_atom_site_calc_flag
_atom_site_refinement_flags
_atom_site_occupancy
_atom_site_disorder_assembly
_atom_site_disorder_group
C C1 0.1871(7) 0.8038(2) 0.2496(6) 0.099(2) Uani d . 1 . .
H H1A 0.1059 0.8010 0.1775 0.149 Uiso calc R 1 . .
H H1B 0.1931 0.7738 0.2996 0.149 Uiso calc R 1 . .
H H1C 0.2676 0.8052 0.2297 0.149 Uiso calc R 1 . .
C C2 0.1790(5) 0.85270(18) 0.3147(5) 0.0595(13) Uani d . 1 . .
C C3 0.1918(5) 0.8599(2) 0.4306(5) 0.0695(14) Uani d U 1 . .
H H3 0.2075 0.8337 0.4882 0.083 Uiso calc R 1 . .
C C4 0.1771(4) 0.9140(2) 0.4470(4) 0.0571(11) Uani d U 1 . .
C C5 0.1804(7) 0.9431(2) 0.5530(5) 0.0889(18) Uani d U 1 . .
H H5A 0.1983 0.9797 0.5444 0.133 Uiso calc R 1 . .
H H5B 0.2522 0.9291 0.6231 0.133 Uiso calc R 1 . .
H H5C 0.0928 0.9396 0.5609 0.133 Uiso calc R 1 . .
C C6 0.1524(4) 0.91608(18) 0.1445(4) 0.0514(11) Uani d . 1 . .
H H6A 0.0709 0.9376 0.1051 0.062 Uiso calc R 1 . .
H H6B 0.1445 0.8848 0.0963 0.062 Uiso calc R 1 . .
C C7 0.2807(4) 0.94690(18) 0.1525(4) 0.0471(11) Uani d . 1 . .
C C8 0.4127(5) 0.9274(2) 0.2212(5) 0.0604(13) Uani d . 1 . .
H H8 0.4225 0.8955 0.2615 0.073 Uiso calc R 1 . .
C C9 0.5274(5) 0.9558(2) 0.2283(5) 0.0695(15) Uani d . 1 . .
H H9 0.6151 0.9428 0.2727 0.083 Uiso calc R 1 . .
C C10 0.5141(4) 1.0033(2) 0.1707(5) 0.0576(13) Uani d . 1 . .
H H10 0.5928 1.0220 0.1764 0.069 Uiso calc R 1 . .
C C11 0.3838(4) 1.02362(17) 0.1036(4) 0.0450(10) Uani d . 1 . .
C C12 0.2680(4) 0.99412(17) 0.0948(4) 0.0433(10) Uani d . 1 . .
H H12 0.1803 1.0068 0.0488 0.052 Uiso calc R 1 . .
C C13 0.3681(4) 1.07703(17) 0.0446(4) 0.0494(11) Uani d . 1 . .
H H13A 0.4033 1.0755 -0.0189 0.059 Uiso calc R 1 . .
H H13B 0.2709 1.0862 0.0090 0.059 Uiso calc R 1 . .
C C14 0.6392(5) 1.1343(2) 0.0648(5) 0.0722(15) Uani d . 1 . .
H H14A 0.6685 1.0983 0.0691 0.108 Uiso calc R 1 . .
H H14B 0.7187 1.1570 0.0893 0.108 Uiso calc R 1 . .
H H14C 0.5796 1.1426 -0.0160 0.108 Uiso calc R 1 . .
C C15 0.5632(4) 1.14228(18) 0.1452(4) 0.0493(11) Uani d . 1 . .
C C16 0.5951(4) 1.17376(19) 0.2460(4) 0.0579(13) Uani d . 1 . .
H H16 0.6714 1.1958 0.2780 0.070 Uiso calc R 1 . .
C C17 0.4926(4) 1.16631(17) 0.2904(4) 0.0501(11) Uani d . 1 . .
C C18 0.4749(5) 1.1888(2) 0.3991(5) 0.0672(14) Uani d . 1 . .
H H18A 0.3803 1.1991 0.3784 0.101 Uiso calc R 1 . .
H H18B 0.5339 1.2189 0.4271 0.101 Uiso calc R 1 . .
H H18C 0.4993 1.1626 0.4611 0.101 Uiso calc R 1 . .
N N1 0.1581(3) 0.90068(14) 0.2629(3) 0.0473(9) Uani d . 1 . .
N N2 0.1594(3) 0.93824(14) 0.3438(3) 0.0446(8) Uani d . 1 . .
N N3 0.4434(3) 1.11796(13) 0.1316(3) 0.0453(8) Uani d . 1 . .
N N4 0.3997(3) 1.13181(13) 0.2198(3) 0.0435(8) Uani d . 1 . .
Cl Cl1 -0.12855(10) 0.97616(5) 0.21818(11) 0.0614(3) Uani d . 1 . .
Cl Cl2 0.11537(12) 1.17589(5) 0.07665(12) 0.0656(3) Uani d . 1 . .
Cl Cl3 0.30569(10) 1.05135(4) 0.37297(10) 0.0524(3) Uani d U 1 . .
Cl Cl4 0.00312(10) 1.09512(5) 0.23267(12) 0.0601(3) Uani d . 1 . .
Pd Pd1 0.08672(3) 1.011252(13) 0.29434(3) 0.04228(10) Uani d U 1 . .
Pd Pd2 0.21405(3) 1.114894(13) 0.22275(3) 0.04230(10) Uani d . 1 . .
C C19 0.2046(12) 0.1522(5) 0.5868(12) 0.230(7) Uani d D 1 . .
H H19A 0.1707 0.1732 0.5154 0.345 Uiso calc R 1 . .
H H19B 0.1281 0.1360 0.5992 0.345 Uiso calc R 1 . .
H H19C 0.2650 0.1253 0.5785 0.345 Uiso calc R 1 . .
C C20 0.2793(10) 0.1850(4) 0.6875(11) 0.136(3) Uani d DU 1 . .
C C21 0.3754(11) 0.2193(4) 0.6843(11) 0.147(4) Uani d U 1 . .
H H21 0.3940 0.2233 0.6154 0.177 Uiso calc R 1 . .
C C22 0.4488(12) 0.2496(5) 0.7898(14) 0.165(5) Uani d U 1 . .
H H22 0.5158 0.2736 0.7892 0.198 Uiso calc R 1 . .
C C23 0.4229(9) 0.2439(4) 0.8855(11) 0.149(4) Uani d U 1 . .
H H23 0.4704 0.2636 0.9538 0.179 Uiso calc R 1 . .
C C24 0.3204(9) 0.2070(4) 0.8840(9) 0.126(3) Uani d U 1 . .
H H24 0.3032 0.2030 0.9536 0.151 Uiso calc R 1 . .
C C25 0.2452(9) 0.1769(3) 0.7868(10) 0.129(3) Uani d U 1 . .
H H25 0.1775 0.1533 0.7872 0.155 Uiso calc R 1 . .

loop_
_atom_site_aniso_label
_atom_site_aniso_U_11
_atom_site_aniso_U_22
_atom_site_aniso_U_33
_atom_site_aniso_U_12
_atom_site_aniso_U_13
_atom_site_aniso_U_23
C1 0.134(6) 0.049(4) 0.098(5) 0.006(3) 0.026(4) -0.002(3)
C2 0.060(3) 0.039(3) 0.067(4) 0.002(2) 0.011(2) 0.008(3)
C3 0.068(3) 0.058(2) 0.067(4) 0.004(2) 0.009(3) 0.022(3)
C4 0.054(2) 0.063(2) 0.046(2) 0.003(2) 0.010(2) 0.012(2)
C5 0.120(5) 0.093(5) 0.054(3) 0.018(4) 0.033(3) 0.010(3)
C6 0.055(2) 0.049(3) 0.045(3) 0.0004(19) 0.013(2) -0.007(2)
C7 0.046(2) 0.049(3) 0.041(2) 0.0039(18) 0.0108(18) -0.011(2)
C8 0.060(3) 0.052(3) 0.065(3) 0.009(2) 0.019(2) 0.004(3)
C9 0.047(2) 0.074(4) 0.081(4) 0.016(2) 0.016(2) 0.013(3)
C10 0.044(2) 0.060(3) 0.065(3) 0.003(2) 0.016(2) -0.002(3)
C11 0.045(2) 0.049(3) 0.039(2) 0.0046(18) 0.0148(17) -0.006(2)
C12 0.0423(19) 0.048(3) 0.033(2) 0.0029(17) 0.0066(16) -0.006(2)
C13 0.047(2) 0.055(3) 0.046(3) -0.0024(19) 0.0171(19) -0.006(2)
C14 0.055(3) 0.091(4) 0.076(4) 0.001(3) 0.031(3) 0.012(3)
C15 0.041(2) 0.054(3) 0.048(3) 0.0002(19) 0.0114(18) 0.008(2)
C16 0.045(2) 0.051(3) 0.065(3) -0.0112(19) 0.006(2) 0.000(3)
C17 0.047(2) 0.041(3) 0.051(3) -0.0023(18) 0.0063(19) -0.001(2)
C18 0.077(3) 0.052(3) 0.059(3) -0.009(2) 0.011(3) -0.015(3)
N1 0.0525(19) 0.038(2) 0.047(2) -0.0025(15) 0.0139(16) -0.0023(18)
N2 0.0427(17) 0.047(2) 0.040(2) -0.0013(15) 0.0111(15) 0.0000(18)
N3 0.0402(16) 0.043(2) 0.047(2) -0.0019(14) 0.0114(15) 0.0005(17)
N4 0.0421(16) 0.041(2) 0.046(2) -0.0030(14) 0.0150(15) -0.0042(17)
Cl1 0.0409(5) 0.0746(9) 0.0621(8) -0.0089(5) 0.0123(5) -0.0036(6)
Cl2 0.0581(6) 0.0569(8) 0.0727(9) 0.0068(5) 0.0148(6) 0.0169(7)
Cl3 0.0417(5) 0.0538(7) 0.0524(7) -0.0020(4) 0.0074(4) 0.0048(5)
Cl4 0.0436(5) 0.0561(7) 0.0845(9) 0.0107(5) 0.0286(5) 0.0119(7)
Pd1 0.03703(15) 0.0461(2) 0.04121(19) 0.00065(13) 0.01216(13) 0.00031(16)
Pd2 0.03750(15) 0.03964(19) 0.0467(2) 0.00144(12) 0.01255(13) -0.00171(15)
C19 0.199(12) 0.186(12) 0.217(13) 0.093(10) -0.019(10) -0.040(11)
C20 0.126(7) 0.115(7) 0.167(9) 0.043(5) 0.056(6) 0.040(7)
C21 0.153(9) 0.128(9) 0.208(11) 0.062(5) 0.122(9) 0.070(7)
C22 0.174(11) 0.131(9) 0.249(14) 0.052(7) 0.145(11) 0.050(8)
C23 0.118(6) 0.126(7) 0.220(11) 0.052(4) 0.082(7) 0.070(8)
C24 0.115(6) 0.116(7) 0.167(8) 0.061(4) 0.076(6) 0.075(6)
C25 0.116(6) 0.091(6) 0.187(9) 0.054(5) 0.065(6) 0.068(6)

loop_
_atom_type_symbol
_atom_type_description
_atom_type_scat_dispersion_real
_atom_type_scat_dispersion_imag
_atom_type_scat_source
C C 0.0033 0.0016 'International Tables Vol C Tables 4.2.6.8 and 6.1.1.4'
H H 0.0000 0.0000 'International Tables Vol C Tables 4.2.6.8 and 6.1.1.4'
N N 0.0061 0.0033 'International Tables Vol C Tables 4.2.6.8 and 6.1.1.4'
Cl Cl 0.1484 0.1585 'International Tables Vol C Tables 4.2.6.8 and 6.1.1.4'
Pd Pd -0.9988 1.0072 'International Tables Vol C Tables 4.2.6.8 and 6.1.1.4'

loop_
_geom_angle_atom_site_label_1
_geom_angle_atom_site_label_2
_geom_angle_atom_site_label_3
_geom_angle_site_symmetry_1
_geom_angle_site_symmetry_3
_geom_angle
_geom_angle_publ_flag
C2 C1 H1A . . 109.5 ?
C2 C1 H1B . . 109.5 ?
H1A C1 H1B . . 109.5 ?
C2 C1 H1C . . 109.5 ?
H1A C1 H1C . . 109.5 ?
H1B C1 H1C . . 109.5 ?
N1 C2 C3 . . 106.9(4) ?
N1 C2 C1 . . 122.6(5) ?
C3 C2 C1 . . 130.5(5) ?
C2 C3 C4 . . 107.6(5) ?
C2 C3 H3 . . 126.2 ?
C4 C3 H3 . . 126.2 ?
N2 C4 C3 . . 107.6(5) ?
N2 C4 C5 . . 122.0(5) ?
C3 C4 C5 . . 130.5(5) ?
C4 C5 H5A . . 109.5 ?
C4 C5 H5B . . 109.5 ?
H5A C5 H5B . . 109.5 ?
C4 C5 H5C . . 109.5 ?
H5A C5 H5C . . 109.5 ?
H5B C5 H5C . . 109.5 ?
N1 C6 C7 . . 111.6(3) ?
N1 C6 H6A . . 109.3 ?
C7 C6 H6A . . 109.3 ?
N1 C6 H6B . . 109.3 ?
C7 C6 H6B . . 109.3 ?
H6A C6 H6B . . 108.0 ?
C12 C7 C8 . . 119.7(4) ?
C12 C7 C6 . . 120.3(4) ?
C8 C7 C6 . . 120.0(4) ?
C9 C8 C7 . . 119.3(5) ?
C9 C8 H8 . . 120.4 ?
C7 C8 H8 . . 120.4 ?
C10 C9 C8 . . 120.9(4) ?
C10 C9 H9 . . 119.6 ?
C8 C9 H9 . . 119.6 ?
C9 C10 C11 . . 120.5(4) ?
C9 C10 H10 . . 119.7 ?
C11 C10 H10 . . 119.7 ?
C12 C11 C10 . . 118.4(4) ?
C12 C11 C13 . . 120.8(4) ?
C10 C11 C13 . . 120.8(4) ?
C7 C12 C11 . . 121.3(4) ?
C7 C12 H12 . . 119.4 ?
C11 C12 H12 . . 119.4 ?
N3 C13 C11 . . 111.3(3) ?
N3 C13 H13A . . 109.4 ?
C11 C13 H13A . . 109.4 ?
N3 C13 H13B . . 109.4 ?
C11 C13 H13B . . 109.4 ?
H13A C13 H13B . . 108.0 ?
C15 C14 H14A . . 109.5 ?
C15 C14 H14B . . 109.5 ?
H14A C14 H14B . . 109.5 ?
C15 C14 H14C . . 109.5 ?
H14A C14 H14C . . 109.5 ?
H14B C14 H14C . . 109.5 ?
N3 C15 C16 . . 105.8(4) ?
N3 C15 C14 . . 124.2(4) ?
C16 C15 C14 . . 130.1(4) ?
C17 C16 C15 . . 107.4(4) ?
C17 C16 H16 . . 126.3 ?
C15 C16 H16 . . 126.3 ?
N4 C17 C16 . . 108.9(4) ?
N4 C17 C18 . . 120.0(4) ?
C16 C17 C18 . . 131.1(4) ?
C17 C18 H18A . . 109.5 ?
C17 C18 H18B . . 109.5 ?
H18A C18 H18B . . 109.5 ?
C17 C18 H18C . . 109.5 ?
H18A C18 H18C . . 109.5 ?
H18B C18 H18C . . 109.5 ?
C2 N1 N2 . . 110.1(4) ?
C2 N1 C6 . . 129.4(4) ?
N2 N1 C6 . . 120.0(3) ?
C4 N2 N1 . . 107.8(4) ?
C4 N2 Pd1 . . 127.2(3) ?
N1 N2 Pd1 . . 122.3(3) ?
C15 N3 N4 . . 111.1(3) ?
C15 N3 C13 . . 128.9(4) ?
N4 N3 C13 . . 119.6(3) ?
C17 N4 N3 . . 106.8(3) ?
C17 N4 Pd2 . . 126.8(3) ?
N3 N4 Pd2 . . 125.3(2) ?
Pd2 Cl3 Pd1 . . 86.39(3) ?
Pd2 Cl4 Pd1 . . 88.01(4) ?
N2 Pd1 Cl1 . . 87.88(10) ?
N2 Pd1 Cl4 . . 178.57(11) ?
Cl1 Pd1 Cl4 . . 92.05(4) ?
N2 Pd1 Cl3 . . 94.55(9) ?
Cl1 Pd1 Cl3 . . 177.47(5) ?
Cl4 Pd1 Cl3 . . 85.54(4) ?
N2 Pd1 Pd2 . . 133.45(9) ?
Cl1 Pd1 Pd2 . . 131.49(4) ?
Cl4 Pd1 Pd2 . . 45.94(3) ?
Cl3 Pd1 Pd2 . . 46.70(3) ?
N4 Pd2 Cl2 . . 89.80(10) ?
N4 Pd2 Cl4 . . 178.19(11) ?
Cl2 Pd2 Cl4 . . 91.61(4) ?
N4 Pd2 Cl3 . . 92.76(10) ?
Cl2 Pd2 Cl3 . . 177.44(4) ?
Cl4 Pd2 Cl3 . . 85.82(4) ?
N4 Pd2 Pd1 . . 133.22(10) ?
Cl2 Pd2 Pd1 . . 130.78(3) ?
Cl4 Pd2 Pd1 . . 46.05(3) ?
Cl3 Pd2 Pd1 . . 46.91(3) ?
C20 C19 H19A . . 109.5 ?
C20 C19 H19B . . 109.5 ?
H19A C19 H19B . . 109.5 ?
C20 C19 H19C . . 109.5 ?
H19A C19 H19C . . 109.5 ?
H19B C19 H19C . . 109.5 ?
C21 C20 C19 . . 121.7(13) ?
C21 C20 C25 . . 124.1(12) ?
C19 C20 C25 . . 114.2(12) ?
C20 C21 C22 . . 118.4(12) ?
C20 C21 H21 . . 120.8 ?
C22 C21 H21 . . 120.8 ?
C23 C22 C21 . . 120.7(13) ?
C23 C22 H22 . . 119.6 ?
C21 C22 H22 . . 119.6 ?
C22 C23 C24 . . 118.5(13) ?
C22 C23 H23 . . 120.7 ?
C24 C23 H23 . . 120.7 ?
C25 C24 C23 . . 124.3(11) ?
C25 C24 H24 . . 117.9 ?
C23 C24 H24 . . 117.9 ?
C24 C25 C20 . . 113.9(10) ?
C24 C25 H25 . . 123.0 ?
C20 C25 H25 . . 123.0 ?

loop_
_geom_bond_atom_site_label_1
_geom_bond_atom_site_label_2
_geom_bond_site_symmetry_2
_geom_bond_distance
_geom_bond_publ_flag
C1 C2 . 1.488(8) ?
C1 H1A . 0.9600 ?
C1 H1B . 0.9600 ?
C1 H1C . 0.9600 ?
C2 N1 . 1.348(6) ?
C2 C3 . 1.367(7) ?
C3 C4 . 1.403(7) ?
C3 H3 . 0.9300 ?
C4 N2 . 1.339(6) ?
C4 C5 . 1.468(7) ?
C5 H5A . 0.9600 ?
C5 H5B . 0.9600 ?
C5 H5C . 0.9600 ?
C6 N1 . 1.462(6) ?
C6 C7 . 1.524(6) ?
C6 H6A . 0.9700 ?
C6 H6B . 0.9700 ?
C7 C12 . 1.367(6) ?
C7 C8 . 1.402(6) ?
C8 C9 . 1.375(7) ?
C8 H8 . 0.9300 ?
C9 C10 . 1.371(7) ?
C9 H9 . 0.9300 ?
C10 C11 . 1.393(6) ?
C10 H10 . 0.9300 ?
C11 C12 . 1.393(6) ?
C11 C13 . 1.511(6) ?
C12 H12 . 0.9300 ?
C13 N3 . 1.474(5) ?
C13 H13A . 0.9700 ?
C13 H13B . 0.9700 ?
C14 C15 . 1.484(7) ?
C14 H14A . 0.9600 ?
C14 H14B . 0.9600 ?
C14 H14C . 0.9600 ?
C15 N3 . 1.349(5) ?
C15 C16 . 1.387(6) ?
C16 C17 . 1.381(7) ?
C16 H16 . 0.9300 ?
C17 N4 . 1.344(5) ?
C17 C18 . 1.506(7) ?
C18 H18A . 0.9600 ?
C18 H18B . 0.9600 ?
C18 H18C . 0.9600 ?
N1 N2 . 1.361(5) ?
N2 Pd1 . 2.005(3) y
N3 N4 . 1.356(5) ?
N4 Pd2 . 2.002(3) y
Cl1 Pd1 . 2.2647(11) y
Cl2 Pd2 . 2.2774(12) y
Cl3 Pd2 . 2.3421(11) y
Cl3 Pd1 . 2.3502(10) y
Cl4 Pd2 . 2.3092(11) y
Cl4 Pd1 . 2.3135(12) y
Pd1 Pd2 . 3.2117(5) ?
C19 C20 . 1.435(11) ?
C19 H19A . 0.9600 ?
C19 H19B . 0.9600 ?
C19 H19C . 0.9600 ?
C20 C21 . 1.341(13) ?
C20 C25 . 1.391(13) ?
C21 C22 . 1.435(15) ?
C21 H21 . 0.9300 ?
C22 C23 . 1.292(13) ?
C22 H22 . 0.9300 ?
C23 C24 . 1.418(12) ?
C23 H23 . 0.9300 ?
C24 C25 . 1.370(12) ?
C24 H24 . 0.9300 ?
C25 H25 . 0.9300 ?

loop_
_geom_hbond_atom_site_label_D
_geom_hbond_atom_site_label_H
_geom_hbond_atom_site_label_A
_geom_hbond_site_symmetry_A
_geom_hbond_distance_DH
_geom_hbond_distance_HA
_geom_hbond_distance_DA
_geom_hbond_angle_DHA
C16 H16 Cg1 4_675 0.93 2.93 3.802(6) 157

loop_
_geom_torsion_atom_site_label_1
_geom_torsion_atom_site_label_2
_geom_torsion_atom_site_label_3
_geom_torsion_atom_site_label_4
_geom_torsion_site_symmetry_1
_geom_torsion_site_symmetry_2
_geom_torsion_site_symmetry_3
_geom_torsion_site_symmetry_4
_geom_torsion
_geom_torsion_publ_flag
N1 C2 C3 C4 . . . . 0.3(5) ?
C1 C2 C3 C4 . . . . 179.3(5) ?
C2 C3 C4 N2 . . . . -1.5(5) ?
C2 C3 C4 C5 . . . . 179.3(5) ?
N1 C6 C7 C12 . . . . -129.2(4) ?
N1 C6 C7 C8 . . . . 49.6(6) ?
C12 C7 C8 C9 . . . . -0.7(7) ?
C6 C7 C8 C9 . . . . -179.5(5) ?
C7 C8 C9 C10 . . . . 1.0(8) ?
C8 C9 C10 C11 . . . . 0.0(8) ?
C9 C10 C11 C12 . . . . -1.2(7) ?
C9 C10 C11 C13 . . . . 177.1(4) ?
C8 C7 C12 C11 . . . . -0.6(6) ?
C6 C7 C12 C11 . . . . 178.2(4) ?
C10 C11 C12 C7 . . . . 1.5(6) ?
C13 C11 C12 C7 . . . . -176.8(4) ?
C12 C11 C13 N3 . . . . 125.1(4) ?
C10 C11 C13 N3 . . . . -53.2(5) ?
N3 C15 C16 C17 . . . . 0.9(5) ?
C14 C15 C16 C17 . . . . -178.7(5) ?
C15 C16 C17 N4 . . . . -0.4(5) ?
C15 C16 C17 C18 . . . . 178.1(5) ?
C3 C2 N1 N2 . . . . 0.9(5) ?
C1 C2 N1 N2 . . . . -178.2(5) ?
C3 C2 N1 C6 . . . . 172.8(4) ?
C1 C2 N1 C6 . . . . -6.3(7) ?
C7 C6 N1 C2 . . . . -107.5(5) ?
C7 C6 N1 N2 . . . . 63.6(5) ?
C3 C4 N2 N1 . . . . 2.0(5) ?
C5 C4 N2 N1 . . . . -178.7(4) ?
C3 C4 N2 Pd1 . . . . 163.6(3) ?
C5 C4 N2 Pd1 . . . . -17.1(6) ?
C2 N1 N2 C4 . . . . -1.9(4) ?
C6 N1 N2 C4 . . . . -174.6(3) ?
C2 N1 N2 Pd1 . . . . -164.5(3) ?
C6 N1 N2 Pd1 . . . . 22.7(4) ?
C16 C15 N3 N4 . . . . -1.1(5) ?
C14 C15 N3 N4 . . . . 178.5(4) ?
C16 C15 N3 C13 . . . . -174.8(4) ?
C14 C15 N3 C13 . . . . 4.9(7) ?
C11 C13 N3 C15 . . . . 105.7(5) ?
C11 C13 N3 N4 . . . . -67.5(4) ?
C16 C17 N4 N3 . . . . -0.3(5) ?
C18 C17 N4 N3 . . . . -178.9(4) ?
C16 C17 N4 Pd2 . . . . -169.0(3) ?
C18 C17 N4 Pd2 . . . . 12.3(6) ?
C15 N3 N4 C17 . . . . 0.9(5) ?
C13 N3 N4 C17 . . . . 175.2(3) ?
C15 N3 N4 Pd2 . . . . 169.8(3) ?
C13 N3 N4 Pd2 . . . . -15.8(5) ?
C4 N2 Pd1 Cl1 . . . . -88.8(3) ?
N1 N2 Pd1 Cl1 . . . . 70.3(3) ?
C4 N2 Pd1 Cl3 . . . . 90.5(3) ?
N1 N2 Pd1 Cl3 . . . . -110.3(3) ?
C4 N2 Pd1 Pd2 . . . . 119.8(3) ?
N1 N2 Pd1 Pd2 . . . . -81.1(3) ?
Pd2 Cl4 Pd1 Cl1 . . . . -152.62(5) ?
Pd2 Cl4 Pd1 Cl3 . . . . 28.14(4) ?
Pd2 Cl3 Pd1 N2 . . . . 150.81(11) ?
Pd2 Cl3 Pd1 Cl4 . . . . -27.75(4) ?
C17 N4 Pd2 Cl2 . . . . 94.0(4) ?
N3 N4 Pd2 Cl2 . . . . -72.8(3) ?
C17 N4 Pd2 Cl3 . . . . -86.0(3) ?
N3 N4 Pd2 Cl3 . . . . 107.2(3) ?
C17 N4 Pd2 Pd1 . . . . -112.8(3) ?
N3 N4 Pd2 Pd1 . . . . 80.5(3) ?
Pd1 Cl4 Pd2 Cl2 . . . . 151.71(5) ?
Pd1 Cl4 Pd2 Cl3 . . . . -28.24(4) ?
Pd1 Cl3 Pd2 N4 . . . . -153.33(10) ?
Pd1 Cl3 Pd2 Cl4 . . . . 27.80(4) ?
N2 Pd1 Pd2 N4 . . . . -4.1(2) ?
Cl1 Pd1 Pd2 N4 . . . . -144.43(15) ?
Cl4 Pd1 Pd2 N4 . . . . 177.72(15) ?
Cl3 Pd1 Pd2 N4 . . . . 37.97(14) ?
N2 Pd1 Pd2 Cl2 . . . . 139.48(15) ?
Cl1 Pd1 Pd2 Cl2 . . . . -0.88(7) ?
Cl4 Pd1 Pd2 Cl2 . . . . -38.73(7) ?
Cl3 Pd1 Pd2 Cl2 . . . . -178.48(7) ?
N2 Pd1 Pd2 Cl4 . . . . 178.21(15) ?
Cl1 Pd1 Pd2 Cl4 . . . . 37.85(7) ?
Cl3 Pd1 Pd2 Cl4 . . . . -139.75(6) ?
N2 Pd1 Pd2 Cl3 . . . . -42.04(14) ?
Cl1 Pd1 Pd2 Cl3 . . . . 177.61(6) ?
Cl4 Pd1 Pd2 Cl3 . . . . 139.75(7) ?
C19 C20 C21 C22 . . . . -178.1(9) ?
C25 C20 C21 C22 . . . . 0.3(14) ?
C20 C21 C22 C23 . . . . 0.0(16) ?
C21 C22 C23 C24 . . . . 0.1(15) ?
C22 C23 C24 C25 . . . . -0.6(13) ?
C23 C24 C25 C20 . . . . 0.9(12) ?
C21 C20 C25 C24 . . . . -0.8(12) ?
C19 C20 C25 C24 . . . . 177.8(8) ?
